data_7003815
loop_
_publ_author_name
'Liang, Lan-Chang'
'Chien, Pin-Shu'
'Lee, Pei-Ying'
'Lin, Jia-Ming'
'Huang, Yu-Lun'

_publ_section_title
;
 Terminal nickel(ii) amide, alkoxide, and thiolate complexes containing
 amido diphosphine ligands of the type [N(o-C6H4PR2)2]&#x2212; (R = Ph,
 iPr, Cy)
;
_journal_issue 25
_journal_name_full 'Dalton Transactions'
_journal_page_first 3320
_journal_page_last 3327
_journal_paper_doi 10.1039/b719894a
_journal_year 2008
_chemical_formula_moiety 'C30 H41 N Ni O P2'
_chemical_formula_sum 'C30 H41 N Ni O P2'
_chemical_formula_weight 552.29
_chemical_name_systematic
;
?
;
_space_group_IT_number 2
_symmetry_cell_setting triclinic
_symmetry_space_group_name_Hall '-P 1'
_symmetry_space_group_name_H-M 'P -1'
_atom_sites_solution_hydrogens geom
_atom_sites_solution_primary direct
_atom_sites_solution_secondary difmap
_audit_creation_method SHELXL-97
_cell_angle_alpha 98.8640(10)
_cell_angle_beta 93.5780(10)
_cell_angle_gamma 115.7630(10)
_cell_formula_units_Z 2
_cell_length_a 9.41600(10)
_cell_length_b 10.7770(2)
_cell_length_c 17.6570(4)
_cell_measurement_reflns_used 21095
_cell_measurement_temperature 200(2)
_cell_measurement_theta_max 25.028
_cell_measurement_theta_min 2.037
_cell_volume 1577.45(5)
_computing_cell_refinement 'HKL Scalepack (Otwinowski & Minor 1997)'
_computing_data_collection 'Collect (Nonius BV, 1997-2000)'
_computing_data_reduction 'HKL Denzo and Scalepack'
_computing_molecular_graphics 'Ortep-3 for Windows (Farrugia, 1997)'
_computing_publication_material 'WinGX publication routines (Farrugia, 1999)'
_computing_structure_refinement 'SHELXL-97 (Sheldrick, 1997)'
_computing_structure_solution 'SHELXS-86 (Sheldrick, 1986)'
_diffrn_ambient_temperature 200(2)
_diffrn_detector_area_resol_mean 9
_diffrn_measured_fraction_theta_full 0.997
_diffrn_measured_fraction_theta_max 0.997
_diffrn_measurement_device_type KappaCCD
_diffrn_measurement_method 'CCD rotation images, thick slices'
_diffrn_radiation_monochromator graphite
_diffrn_radiation_source 'fine-focus sealed tube'
_diffrn_radiation_type MoK\a
_diffrn_radiation_wavelength 0.71073
_diffrn_reflns_av_R_equivalents 0.0766
_diffrn_reflns_av_sigmaI/netI 0.0494
_diffrn_reflns_limit_h_max 10
_diffrn_reflns_limit_h_min -11
_diffrn_reflns_limit_k_max 12
_diffrn_reflns_limit_k_min -12
_diffrn_reflns_limit_l_max 20
_diffrn_reflns_limit_l_min -20
_diffrn_reflns_number 20003
_diffrn_reflns_theta_full 25.03
_diffrn_reflns_theta_max 25.03
_diffrn_reflns_theta_min 2.14
_exptl_absorpt_coefficient_mu 0.737
_exptl_absorpt_correction_T_max 0.788
_exptl_absorpt_correction_T_min 0.661
_exptl_absorpt_correction_type multi-scan
_exptl_absorpt_process_details 'SADABS 2.10 (Sheldrick, 2003)'
_exptl_crystal_colour black
_exptl_crystal_density_diffrn 1.163
_exptl_crystal_density_method 'not measured'
_exptl_crystal_description prism
_exptl_crystal_F_000 588
_exptl_crystal_size_max 0.56
_exptl_crystal_size_mid 0.45
_exptl_crystal_size_min 0.32
_refine_diff_density_max 0.494
_refine_diff_density_min -0.765
_refine_diff_density_rms 0.112
_refine_ls_extinction_method none
_refine_ls_goodness_of_fit_ref 1.048
_refine_ls_hydrogen_treatment constr
_refine_ls_matrix_type full
_refine_ls_number_parameters 324
_refine_ls_number_reflns 5561
_refine_ls_number_restraints 0
_refine_ls_restrained_S_all 1.048
_refine_ls_R_factor_all 0.0607
_refine_ls_R_factor_gt 0.0517
_refine_ls_shift/su_max 0.000
_refine_ls_shift/su_mean 0.000
_refine_ls_structure_factor_coef Fsqd
_refine_ls_weighting_details 'calc w=1/[\s^2^(Fo^2^)+(0.0763P)^2^+1.8327P] where P=(Fo^2^+2Fc^2^)/3'
_refine_ls_weighting_scheme calc
_refine_ls_wR_factor_gt 0.1419
_refine_ls_wR_factor_ref 0.1462
_reflns_number_gt 4779
_reflns_number_total 5561
_reflns_threshold_expression >2sigma(I)
_cod_data_source_file b719894a.txt
_cod_data_source_block b11
_cod_database_code 7003815

loop_
_symmetry_equiv_pos_as_xyz
'x, y, z'
'-x, -y, -z'

loop_
_atom_site_label
_atom_site_type_symbol
_atom_site_fract_x
_atom_site_fract_y
_atom_site_fract_z
_atom_site_U_iso_or_equiv
_atom_site_adp_type
_atom_site_occupancy
_atom_site_symmetry_multiplicity
_atom_site_calc_flag
_atom_site_refinement_flags
_atom_site_disorder_assembly
_atom_site_disorder_group
Ni1 Ni 0.32092(5) 0.21203(4) 0.21449(2) 0.02633(15) Uani 1 1 d . . .
P1 P 0.42499(10) 0.42813(9) 0.28679(5) 0.0282(2) Uani 1 1 d . . .
P2 P 0.18050(10) -0.00953(9) 0.15993(5) 0.0278(2) Uani 1 1 d . . .
O1 O 0.4010(3) 0.2606(2) 0.12381(13) 0.0347(5) Uani 1 1 d . . .
N1 N 0.2146(3) 0.1580(3) 0.30078(16) 0.0307(6) Uani 1 1 d . . .
C1 C 0.4427(4) 0.5771(4) 0.2431(2) 0.0358(8) Uani 1 1 d . . .
H1 H 0.4404 0.6503 0.2847 0.043 Uiso 1 1 calc R . .
C2 C 0.2981(5) 0.5289(4) 0.1819(2) 0.0515(10) Uani 1 1 d . . .
H2A H 0.3012 0.6100 0.1621 0.077 Uiso 1 1 calc R . .
H2B H 0.2005 0.4860 0.2051 0.077 Uiso 1 1 calc R . .
H2C H 0.2994 0.4597 0.1393 0.077 Uiso 1 1 calc R . .
C3 C 0.5988(5) 0.6447(4) 0.2102(2) 0.0481(10) Uani 1 1 d . . .
H3A H 0.6048 0.7266 0.1904 0.072 Uiso 1 1 calc R . .
H3B H 0.6028 0.5762 0.1679 0.072 Uiso 1 1 calc R . .
H3C H 0.6889 0.6744 0.2511 0.072 Uiso 1 1 calc R . .
C4 C 0.6086(4) 0.4893(4) 0.3560(2) 0.0393(8) Uani 1 1 d . . .
H4 H 0.7003 0.5141 0.3258 0.047 Uiso 1 1 calc R . .
C5 C 0.6411(5) 0.6204(5) 0.4167(2) 0.0559(11) Uani 1 1 d . . .
H5A H 0.7391 0.6477 0.4519 0.084 Uiso 1 1 calc R . .
H5B H 0.5517 0.5994 0.4464 0.084 Uiso 1 1 calc R . .
H5C H 0.6534 0.6977 0.3907 0.084 Uiso 1 1 calc R . .
C6 C 0.5981(5) 0.3680(5) 0.3944(2) 0.0551(11) Uani 1 1 d . . .
H6A H 0.6966 0.3986 0.4300 0.083 Uiso 1 1 calc R . .
H6B H 0.5836 0.2878 0.3545 0.083 Uiso 1 1 calc R . .
H6C H 0.5074 0.3401 0.4234 0.083 Uiso 1 1 calc R . .
C7 C 0.2641(4) 0.3964(3) 0.34400(19) 0.0310(7) Uani 1 1 d . . .
C8 C 0.2220(5) 0.4970(4) 0.3803(2) 0.0391(8) Uani 1 1 d . . .
H8 H 0.2871 0.5937 0.3809 0.047 Uiso 1 1 calc R . .
C9 C 0.0858(5) 0.4574(4) 0.4157(2) 0.0423(9) Uani 1 1 d . . .
H9 H 0.0575 0.5262 0.4408 0.051 Uiso 1 1 calc R . .
C10 C -0.0082(5) 0.3159(4) 0.4138(2) 0.0427(9) Uani 1 1 d . . .
H10 H -0.1026 0.2881 0.4372 0.051 Uiso 1 1 calc R . .
C11 C 0.0320(4) 0.2147(4) 0.3788(2) 0.0387(8) Uani 1 1 d . . .
H11 H -0.0337 0.1185 0.3792 0.046 Uiso 1 1 calc R . .
C12 C 0.1694(4) 0.2525(4) 0.34257(18) 0.0298(7) Uani 1 1 d . . .
C13 C 0.1526(4) 0.0174(4) 0.3099(2) 0.0323(7) Uani 1 1 d . . .
C14 C 0.1198(5) -0.0255(4) 0.3805(2) 0.0419(9) Uani 1 1 d . . .
H14 H 0.1347 0.0415 0.4259 0.050 Uiso 1 1 calc R . .
C15 C 0.0652(5) -0.1666(4) 0.3836(2) 0.0490(10) Uani 1 1 d . . .
H15 H 0.0431 -0.1947 0.4317 0.059 Uiso 1 1 calc R . .
C16 C 0.0420(5) -0.2680(4) 0.3186(2) 0.0471(10) Uani 1 1 d . . .
H16 H 0.0039 -0.3640 0.3220 0.056 Uiso 1 1 calc R . .
C17 C 0.0753(4) -0.2265(4) 0.2488(2) 0.0398(8) Uani 1 1 d . . .
H17 H 0.0608 -0.2942 0.2038 0.048 Uiso 1 1 calc R . .
C18 C 0.1304(4) -0.0853(3) 0.2445(2) 0.0310(7) Uani 1 1 d . . .
C19 C 0.2646(4) -0.1075(4) 0.0993(2) 0.0345(8) Uani 1 1 d . . .
H19 H 0.1889 -0.2099 0.0908 0.041 Uiso 1 1 calc R . .
C20 C 0.4238(5) -0.0850(4) 0.1410(2) 0.0469(9) Uani 1 1 d . . .
H20A H 0.4637 -0.1431 0.1097 0.070 Uiso 1 1 calc R . .
H20B H 0.4088 -0.1119 0.1915 0.070 Uiso 1 1 calc R . .
H20C H 0.5010 0.0143 0.1483 0.070 Uiso 1 1 calc R . .
C21 C 0.2816(5) -0.0655(4) 0.0201(2) 0.0455(9) Uani 1 1 d . . .
H21A H 0.3303 -0.1161 -0.0107 0.068 Uiso 1 1 calc R . .
H21B H 0.3493 0.0360 0.0273 0.068 Uiso 1 1 calc R . .
H21C H 0.1762 -0.0895 -0.0069 0.068 Uiso 1 1 calc R . .
C22 C -0.0089(4) -0.0415(4) 0.1051(2) 0.0368(8) Uani 1 1 d . . .
H22 H 0.0178 0.0123 0.0624 0.044 Uiso 1 1 calc R . .
C23 C -0.0985(5) 0.0180(5) 0.1574(2) 0.0491(10) Uani 1 1 d . . .
H23A H -0.2007 -0.0018 0.1285 0.074 Uiso 1 1 calc R . .
H23B H -0.0343 0.1200 0.1744 0.074 Uiso 1 1 calc R . .
H23C H -0.1174 -0.0260 0.2028 0.074 Uiso 1 1 calc R . .
C24 C -0.1153(5) -0.1953(4) 0.0677(3) 0.0507(10) Uani 1 1 d . . .
H24A H -0.2126 -0.2038 0.0389 0.076 Uiso 1 1 calc R . .
H24B H -0.1434 -0.2515 0.1080 0.076 Uiso 1 1 calc R . .
H24C H -0.0583 -0.2294 0.0321 0.076 Uiso 1 1 calc R . .
C25 C 0.5527(4) 0.3118(3) 0.11619(19) 0.0319(7) Uani 1 1 d . . .
C26 C 0.6704(4) 0.3133(4) 0.1702(2) 0.0377(8) Uani 1 1 d . . .
H26 H 0.6403 0.2749 0.2150 0.045 Uiso 1 1 calc R . .
C27 C 0.8295(5) 0.3696(4) 0.1594(2) 0.0479(10) Uani 1 1 d . . .
H27 H 0.9068 0.3700 0.1968 0.057 Uiso 1 1 calc R . .
C28 C 0.8758(5) 0.4255(5) 0.0940(3) 0.0561(12) Uani 1 1 d . . .
H28 H 0.9845 0.4644 0.0864 0.067 Uiso 1 1 calc R . .
C29 C 0.7615(5) 0.4237(4) 0.0403(2) 0.0504(11) Uani 1 1 d . . .
H29 H 0.7928 0.4615 -0.0045 0.060 Uiso 1 1 calc R . .
C30 C 0.6025(5) 0.3682(4) 0.0500(2) 0.0413(9) Uani 1 1 d . . .
H30 H 0.5264 0.3681 0.0120 0.050 Uiso 1 1 calc R . .

loop_
_atom_site_aniso_label
_atom_site_aniso_U_11
_atom_site_aniso_U_22
_atom_site_aniso_U_33
_atom_site_aniso_U_23
_atom_site_aniso_U_13
_atom_site_aniso_U_12
Ni1 0.0261(2) 0.0260(2) 0.0267(2) 0.00785(17) 0.00830(16) 0.01028(18)
P1 0.0277(4) 0.0281(4) 0.0281(4) 0.0066(3) 0.0069(3) 0.0112(4)
P2 0.0282(4) 0.0262(4) 0.0305(5) 0.0084(3) 0.0069(3) 0.0122(4)
O1 0.0329(13) 0.0383(13) 0.0308(13) 0.0101(10) 0.0111(10) 0.0123(11)
N1 0.0321(15) 0.0313(15) 0.0296(15) 0.0097(12) 0.0111(12) 0.0131(12)
C1 0.0386(19) 0.0292(18) 0.039(2) 0.0100(15) 0.0129(15) 0.0134(15)
C2 0.055(3) 0.050(2) 0.055(3) 0.025(2) 0.003(2) 0.025(2)
C3 0.051(2) 0.038(2) 0.058(3) 0.0197(19) 0.022(2) 0.0181(18)
C4 0.0347(19) 0.047(2) 0.0346(19) 0.0023(16) 0.0031(15) 0.0190(17)
C5 0.047(2) 0.061(3) 0.046(2) -0.009(2) -0.0076(19) 0.019(2)
C6 0.058(3) 0.070(3) 0.043(2) 0.010(2) -0.002(2) 0.035(2)
C7 0.0363(18) 0.0328(18) 0.0275(17) 0.0075(14) 0.0081(14) 0.0180(15)
C8 0.047(2) 0.040(2) 0.0317(19) 0.0055(15) 0.0077(16) 0.0208(17)
C9 0.056(2) 0.045(2) 0.039(2) 0.0107(17) 0.0187(17) 0.033(2)
C10 0.039(2) 0.057(2) 0.039(2) 0.0160(18) 0.0187(16) 0.0248(19)
C11 0.0385(19) 0.044(2) 0.0349(19) 0.0139(16) 0.0126(15) 0.0174(17)
C12 0.0297(17) 0.0372(19) 0.0259(16) 0.0094(14) 0.0075(13) 0.0168(15)
C13 0.0269(16) 0.0349(19) 0.0366(19) 0.0149(15) 0.0072(14) 0.0125(14)
C14 0.046(2) 0.047(2) 0.036(2) 0.0189(17) 0.0107(16) 0.0196(18)
C15 0.050(2) 0.053(2) 0.048(2) 0.032(2) 0.0133(19) 0.020(2)
C16 0.045(2) 0.037(2) 0.060(3) 0.0270(19) 0.0061(19) 0.0146(18)
C17 0.0379(19) 0.0344(19) 0.048(2) 0.0142(17) 0.0055(16) 0.0159(16)
C18 0.0285(17) 0.0298(17) 0.0357(18) 0.0126(14) 0.0056(14) 0.0120(14)
C19 0.0350(18) 0.0267(17) 0.042(2) 0.0070(15) 0.0104(15) 0.0133(15)
C20 0.043(2) 0.049(2) 0.058(3) 0.0105(19) 0.0106(18) 0.0291(19)
C21 0.053(2) 0.047(2) 0.042(2) 0.0059(17) 0.0184(18) 0.026(2)
C22 0.0325(18) 0.041(2) 0.037(2) 0.0125(16) 0.0050(15) 0.0146(16)
C23 0.039(2) 0.069(3) 0.050(2) 0.016(2) 0.0064(17) 0.033(2)
C24 0.036(2) 0.049(2) 0.054(2) 0.0073(19) -0.0021(18) 0.0093(18)
C25 0.0394(19) 0.0237(17) 0.0305(18) 0.0024(13) 0.0111(14) 0.0124(15)
C26 0.0373(19) 0.0311(19) 0.038(2) 0.0060(15) 0.0125(16) 0.0092(15)
C27 0.036(2) 0.046(2) 0.051(2) -0.0022(18) 0.0084(17) 0.0118(18)
C28 0.034(2) 0.053(3) 0.060(3) -0.003(2) 0.021(2) 0.0026(19)
C29 0.058(3) 0.036(2) 0.043(2) 0.0075(17) 0.027(2) 0.0054(19)
C30 0.051(2) 0.034(2) 0.034(2) 0.0081(15) 0.0167(17) 0.0131(17)

loop_
_atom_type_symbol
_atom_type_description
_atom_type_scat_dispersion_real
_atom_type_scat_dispersion_imag
_atom_type_scat_source
C C 0.0033 0.0016 'International Tables Vol C Tables 4.2.6.8 and 6.1.1.4'
H H 0.0000 0.0000 'International Tables Vol C Tables 4.2.6.8 and 6.1.1.4'
N N 0.0061 0.0033 'International Tables Vol C Tables 4.2.6.8 and 6.1.1.4'
Ni Ni 0.3393 1.1124 'International Tables Vol C Tables 4.2.6.8 and 6.1.1.4'
O O 0.0106 0.0060 'International Tables Vol C Tables 4.2.6.8 and 6.1.1.4'
P P 0.1023 0.0942 'International Tables Vol C Tables 4.2.6.8 and 6.1.1.4'

loop_
_geom_angle_atom_site_label_1
_geom_angle_atom_site_label_2
_geom_angle_atom_site_label_3
_geom_angle
_geom_angle_site_symmetry_1
_geom_angle_site_symmetry_3
_geom_angle_publ_flag
O1 Ni1 N1 173.01(11) . . ?
O1 Ni1 P2 93.10(8) . . ?
N1 Ni1 P2 84.31(9) . . ?
O1 Ni1 P1 97.79(8) . . ?
N1 Ni1 P1 84.25(9) . . ?
P2 Ni1 P1 167.83(4) . . ?
C7 P1 C1 105.26(16) . . ?
C7 P1 C4 106.52(16) . . ?
C1 P1 C4 107.23(17) . . ?
C7 P1 Ni1 96.42(11) . . ?
C1 P1 Ni1 120.28(12) . . ?
C4 P1 Ni1 118.72(12) . . ?
C18 P2 C19 108.36(16) . . ?
C18 P2 C22 106.27(16) . . ?
C19 P2 C22 107.19(17) . . ?
C18 P2 Ni1 100.24(11) . . ?
C19 P2 Ni1 122.09(12) . . ?
C22 P2 Ni1 111.48(12) . . ?
C25 O1 Ni1 124.1(2) . . ?
C12 N1 C13 121.3(3) . . ?
C12 N1 Ni1 117.0(2) . . ?
C13 N1 Ni1 120.0(2) . . ?
C2 C1 C3 111.9(3) . . ?
C2 C1 P1 109.0(2) . . ?
C3 C1 P1 112.9(3) . . ?
C2 C1 H1 107.6 . . ?
C3 C1 H1 107.6 . . ?
P1 C1 H1 107.6 . . ?
C1 C2 H2A 109.5 . . ?
C1 C2 H2B 109.5 . . ?
H2A C2 H2B 109.5 . . ?
C1 C2 H2C 109.5 . . ?
H2A C2 H2C 109.5 . . ?
H2B C2 H2C 109.5 . . ?
C1 C3 H3A 109.5 . . ?
C1 C3 H3B 109.5 . . ?
H3A C3 H3B 109.5 . . ?
C1 C3 H3C 109.5 . . ?
H3A C3 H3C 109.5 . . ?
H3B C3 H3C 109.5 . . ?
C6 C4 C5 111.2(3) . . ?
C6 C4 P1 108.9(3) . . ?
C5 C4 P1 113.0(3) . . ?
C6 C4 H4 107.8 . . ?
C5 C4 H4 107.8 . . ?
P1 C4 H4 107.8 . . ?
C4 C5 H5A 109.5 . . ?
C4 C5 H5B 109.5 . . ?
H5A C5 H5B 109.5 . . ?
C4 C5 H5C 109.5 . . ?
H5A C5 H5C 109.5 . . ?
H5B C5 H5C 109.5 . . ?
C4 C6 H6A 109.5 . . ?
C4 C6 H6B 109.5 . . ?
H6A C6 H6B 109.5 . . ?
C4 C6 H6C 109.5 . . ?
H6A C6 H6C 109.5 . . ?
H6B C6 H6C 109.5 . . ?
C8 C7 C12 120.6(3) . . ?
C8 C7 P1 126.1(3) . . ?
C12 C7 P1 113.0(2) . . ?
C9 C8 C7 120.6(3) . . ?
C9 C8 H8 119.7 . . ?
C7 C8 H8 119.7 . . ?
C10 C9 C8 118.9(3) . . ?
C10 C9 H9 120.5 . . ?
C8 C9 H9 120.5 . . ?
C11 C10 C9 121.5(3) . . ?
C11 C10 H10 119.3 . . ?
C9 C10 H10 119.3 . . ?
C10 C11 C12 120.5(3) . . ?
C10 C11 H11 119.7 . . ?
C12 C11 H11 119.7 . . ?
N1 C12 C11 125.1(3) . . ?
N1 C12 C7 116.9(3) . . ?
C11 C12 C7 117.9(3) . . ?
C14 C13 C18 118.2(3) . . ?
C14 C13 N1 124.3(3) . . ?
C18 C13 N1 117.4(3) . . ?
C15 C14 C13 119.6(4) . . ?
C15 C14 H14 120.2 . . ?
C13 C14 H14 120.2 . . ?
C14 C15 C16 122.1(4) . . ?
C14 C15 H15 119.0 . . ?
C16 C15 H15 119.0 . . ?
C17 C16 C15 118.8(3) . . ?
C17 C16 H16 120.6 . . ?
C15 C16 H16 120.6 . . ?
C16 C17 C18 120.0(4) . . ?
C16 C17 H17 120.0 . . ?
C18 C17 H17 120.0 . . ?
C17 C18 C13 121.4(3) . . ?
C17 C18 P2 127.1(3) . . ?
C13 C18 P2 111.5(2) . . ?
C20 C19 C21 111.7(3) . . ?
C20 C19 P2 110.3(3) . . ?
C21 C19 P2 110.6(2) . . ?
C20 C19 H19 108.1 . . ?
C21 C19 H19 108.1 . . ?
P2 C19 H19 108.1 . . ?
C19 C20 H20A 109.5 . . ?
C19 C20 H20B 109.5 . . ?
H20A C20 H20B 109.5 . . ?
C19 C20 H20C 109.5 . . ?
H20A C20 H20C 109.5 . . ?
H20B C20 H20C 109.5 . . ?
C19 C21 H21A 109.5 . . ?
C19 C21 H21B 109.5 . . ?
H21A C21 H21B 109.5 . . ?
C19 C21 H21C 109.5 . . ?
H21A C21 H21C 109.5 . . ?
H21B C21 H21C 109.5 . . ?
C24 C22 C23 110.8(3) . . ?
C24 C22 P2 114.1(3) . . ?
C23 C22 P2 109.8(2) . . ?
C24 C22 H22 107.3 . . ?
C23 C22 H22 107.3 . . ?
P2 C22 H22 107.3 . . ?
C22 C23 H23A 109.5 . . ?
C22 C23 H23B 109.5 . . ?
H23A C23 H23B 109.5 . . ?
C22 C23 H23C 109.5 . . ?
H23A C23 H23C 109.5 . . ?
H23B C23 H23C 109.5 . . ?
C22 C24 H24A 109.5 . . ?
C22 C24 H24B 109.5 . . ?
H24A C24 H24B 109.5 . . ?
C22 C24 H24C 109.5 . . ?
H24A C24 H24C 109.5 . . ?
H24B C24 H24C 109.5 . . ?
O1 C25 C26 123.9(3) . . ?
O1 C25 C30 118.7(3) . . ?
C26 C25 C30 117.4(3) . . ?
C27 C26 C25 121.4(3) . . ?
C27 C26 H26 119.3 . . ?
C25 C26 H26 119.3 . . ?
C26 C27 C28 120.2(4) . . ?
C26 C27 H27 119.9 . . ?
C28 C27 H27 119.9 . . ?
C29 C28 C27 119.0(4) . . ?
C29 C28 H28 120.5 . . ?
C27 C28 H28 120.5 . . ?
C28 C29 C30 121.7(4) . . ?
C28 C29 H29 119.1 . . ?
C30 C29 H29 119.1 . . ?
C29 C30 C25 120.3(4) . . ?
C29 C30 H30 119.8 . . ?
C25 C30 H30 119.8 . . ?

loop_
_geom_bond_atom_site_label_1
_geom_bond_atom_site_label_2
_geom_bond_distance
_geom_bond_site_symmetry_2
_geom_bond_publ_flag
Ni1 O1 1.863(2) . ?
Ni1 N1 1.903(3) . ?
Ni1 P2 2.1830(9) . ?
Ni1 P1 2.2266(9) . ?
P1 C7 1.811(3) . ?
P1 C1 1.835(3) . ?
P1 C4 1.848(4) . ?
P2 C18 1.801(3) . ?
P2 C19 1.836(3) . ?
P2 C22 1.840(4) . ?
O1 C25 1.314(4) . ?
N1 C12 1.396(4) . ?
N1 C13 1.407(4) . ?
C1 C2 1.523(5) . ?
C1 C3 1.528(5) . ?
C1 H1 1.0000 . ?
C2 H2A 0.9800 . ?
C2 H2B 0.9800 . ?
C2 H2C 0.9800 . ?
C3 H3A 0.9800 . ?
C3 H3B 0.9800 . ?
C3 H3C 0.9800 . ?
C4 C6 1.533(6) . ?
C4 C5 1.535(5) . ?
C4 H4 1.0000 . ?
C5 H5A 0.9800 . ?
C5 H5B 0.9800 . ?
C5 H5C 0.9800 . ?
C6 H6A 0.9800 . ?
C6 H6B 0.9800 . ?
C6 H6C 0.9800 . ?
C7 C8 1.391(5) . ?
C7 C12 1.408(5) . ?
C8 C9 1.386(5) . ?
C8 H8 0.9500 . ?
C9 C10 1.385(6) . ?
C9 H9 0.9500 . ?
C10 C11 1.377(5) . ?
C10 H10 0.9500 . ?
C11 C12 1.406(5) . ?
C11 H11 0.9500 . ?
C13 C14 1.401(5) . ?
C13 C18 1.407(5) . ?
C14 C15 1.389(5) . ?
C14 H14 0.9500 . ?
C15 C16 1.392(6) . ?
C15 H15 0.9500 . ?
C16 C17 1.383(5) . ?
C16 H16 0.9500 . ?
C17 C18 1.395(5) . ?
C17 H17 0.9500 . ?
C19 C20 1.530(5) . ?
C19 C21 1.532(5) . ?
C19 H19 1.0000 . ?
C20 H20A 0.9800 . ?
C20 H20B 0.9800 . ?
C20 H20C 0.9800 . ?
C21 H21A 0.9800 . ?
C21 H21B 0.9800 . ?
C21 H21C 0.9800 . ?
C22 C24 1.524(5) . ?
C22 C23 1.536(5) . ?
C22 H22 1.0000 . ?
C23 H23A 0.9800 . ?
C23 H23B 0.9800 . ?
C23 H23C 0.9800 . ?
C24 H24A 0.9800 . ?
C24 H24B 0.9800 . ?
C24 H24C 0.9800 . ?
C25 C26 1.409(5) . ?
C25 C30 1.412(5) . ?
C26 C27 1.389(5) . ?
C26 H26 0.9500 . ?
C27 C28 1.391(6) . ?
C27 H27 0.9500 . ?
C28 C29 1.381(7) . ?
C28 H28 0.9500 . ?
C29 C30 1.384(6) . ?
C29 H29 0.9500 . ?
C30 H30 0.9500 . ?
